data_4035591
loop_
_publ_author_name
'Zaytsev, Sergey V.'
'Ivanov, Konstantin L.'
'Skvortsov, Dmitry A.'
'Bezzubov, Stanislav I.'
'Melnikov, Mikhail Ya'
'Budynina, Ekaterina M.'

_publ_contact_author 'Ekaterina Budynina'
_publ_section_title
;
 Nucleophilic Ring Opening of Donor-Acceptor Cyclopropanes with the
 Cyanate Ion: Access to Spiro[pyrrolidone-3,3'-oxindoles].
;
_journal_issue 15
_journal_name_full 'The Journal of organic chemistry'
_journal_page_first 8695
_journal_page_last 8709
_journal_paper_doi 10.1021/acs.joc.8b00922
_journal_volume 83
_journal_year 2018
_chemical_formula_moiety 'C19 H18 N2 O2'
_chemical_formula_sum 'C19 H18 N2 O2'
_chemical_formula_weight 306.35
_chemical_melting_point_gt 507
_chemical_melting_point_lt 508
_chemical_name_systematic
;
1-Methyl-5'-(4-tolyl)-2'H-spiro[indole-3,3'-pyrrolidine]-2,2'(1H)-dione
;
_space_group_crystal_system monoclinic
_space_group_IT_number 14
_space_group_name_Hall '-P 2yn'
_space_group_name_H-M_alt 'P 1 21/n 1'
_atom_sites_solution_hydrogens geom
_audit_creation_method SHELXL-2014/7
_cell_angle_alpha 90
_cell_angle_beta 96.776(2)
_cell_angle_gamma 90
_cell_formula_units_Z 4
_cell_length_a 5.8738(8)
_cell_length_b 13.7470(18)
_cell_length_c 20.081(3)
_cell_measurement_reflns_used 3280
_cell_measurement_temperature 150(2)
_cell_measurement_theta_max 26.020
_cell_measurement_theta_min 2.503
_cell_volume 1610.2(4)
_computing_cell_refinement 'SAINT (Bruker, 2008)'
_computing_data_collection '<i>APEX2</i> (Bruker, 2008)'
_computing_data_reduction 'SAINT (Bruker, 2008)'
_computing_molecular_graphics 'SHELXTL (Sheldrick, 2008)'
_computing_publication_material 'SHELXTL (Sheldrick, 2008)'
_computing_structure_refinement 'SHELXL-2014/7 (Sheldrick, 2014)'
_computing_structure_solution 'SHELXTL (Sheldrick, 2008)'
_diffrn_ambient_temperature 150(2)
_diffrn_measured_fraction_theta_full 0.999
_diffrn_measured_fraction_theta_max 0.999
_diffrn_measurement_device_type 'Bruker SMART APEX II'
_diffrn_measurement_method \w
_diffrn_radiation_type MoK\a
_diffrn_radiation_wavelength 0.71073
_diffrn_reflns_av_R_equivalents 0.0382
_diffrn_reflns_av_unetI/netI 0.0320
_diffrn_reflns_Laue_measured_fraction_full 0.999
_diffrn_reflns_Laue_measured_fraction_max 0.999
_diffrn_reflns_limit_h_max 7
_diffrn_reflns_limit_h_min -7
_diffrn_reflns_limit_k_max 18
_diffrn_reflns_limit_k_min -18
_diffrn_reflns_limit_l_max 26
_diffrn_reflns_limit_l_min -26
_diffrn_reflns_number 16406
_diffrn_reflns_point_group_measured_fraction_full 0.999
_diffrn_reflns_point_group_measured_fraction_max 0.999
_diffrn_reflns_theta_full 25.242
_diffrn_reflns_theta_max 28.000
_diffrn_reflns_theta_min 2.043
_diffrn_source 'fine-focus sealed tube'
_exptl_absorpt_coefficient_mu 0.083
_exptl_absorpt_correction_type multi-scan
_exptl_absorpt_process_details 'SADABS (Bruker, 2008)'
_exptl_crystal_colour COLORLESS
_exptl_crystal_density_diffrn 1.264
_exptl_crystal_description NEEDLE
_exptl_crystal_F_000 648
_exptl_crystal_size_max 0.600
_exptl_crystal_size_mid 0.400
_exptl_crystal_size_min 0.350
_exptl_transmission_factor_max 0.972
_exptl_transmission_factor_min 0.952
_refine_diff_density_max 0.487
_refine_diff_density_min -0.307
_refine_diff_density_rms 0.050
_refine_ls_extinction_method none
_refine_ls_goodness_of_fit_ref 1.041
_refine_ls_hydrogen_treatment constr
_refine_ls_matrix_type full
_refine_ls_number_parameters 244
_refine_ls_number_reflns 3888
_refine_ls_number_restraints 0
_refine_ls_restrained_S_all 1.041
_refine_ls_R_factor_all 0.0709
_refine_ls_R_factor_gt 0.0522
_refine_ls_shift/su_max 0.000
_refine_ls_shift/su_mean 0.000
_refine_ls_structure_factor_coef Fsqd
_refine_ls_weighting_details 'w=1/[\s^2^(Fo^2^)+(0.0481P)^2^+0.9185P] where P=(Fo^2^+2Fc^2^)/3'
_refine_ls_weighting_scheme calc
_refine_ls_wR_factor_gt 0.1217
_refine_ls_wR_factor_ref 0.1325
_reflns_Friedel_coverage 0.000
_reflns_number_gt 2990
_reflns_number_total 3888
_reflns_threshold_expression 'I > 2\s(I)'
_cod_data_source_file jo8b00922_si_002.cif
_cod_data_source_block 2q
_cod_depositor_comments
;
The following automatic conversions were performed:

data item '_exptl_absorpt_correction_type' value 'MULTI-SCAN' was
changed to 'multi-scan' in accordance with the
/home/data/users/saulius/crontab/automatic-downloads/current/ACS/lib/dictionaries/cif_core.dic
dictionary named 'cif_core.dic' version 2.4.2 last updated on
2011-04-26.

Automatic conversion script
Id: cif_fix_values 6909 2019-04-08 15:41:33Z antanas 
;
_cod_original_sg_symbol_H-M 'P 21/n'
_cod_database_code 4035591
_shelx_shelxl_version_number 2014/7
_shelx_space_group_comment
;
The symmetry employed for this shelxl refinement is uniquely defined
by the following loop, which should always be used as a source of
symmetry information in preference to the above space-group names.
They are only intended as comments.
;
_shelx_estimated_absorpt_t_min 0.952
_shelx_estimated_absorpt_t_max 0.972

loop_
_space_group_symop_operation_xyz
'x, y, z'
'-x+1/2, y+1/2, -z+1/2'
'-x, -y, -z'
'x-1/2, -y-1/2, z-1/2'

loop_
_atom_site_label
_atom_site_type_symbol
_atom_site_fract_x
_atom_site_fract_y
_atom_site_fract_z
_atom_site_U_iso_or_equiv
_atom_site_adp_type
_atom_site_occupancy
_atom_site_site_symmetry_order
_atom_site_calc_flag
_atom_site_refinement_flags_posn
_atom_site_refinement_flags_adp
_atom_site_refinement_flags_occupancy
_atom_site_disorder_assembly
_atom_site_disorder_group
N1 N 0.6877(2) 0.47645(10) 0.43466(7) 0.0307(3) Uani 1 1 d . . . . .
H1E H 0.7488 0.4699 0.4766 0.037 Uiso 0.163(3) 1 calc R U P A 2
H1D H 0.6647 0.4439 0.4710 0.037 Uiso 0.837(3) 1 calc R U P A 1
N2 N 0.3741(2) 0.68253(11) 0.27768(7) 0.0292(3) Uani 1 1 d . . . . .
O1 O 0.3873(2) 0.58163(8) 0.43388(6) 0.0307(3) Uani 1 1 d . . . . .
O2 O 0.2958(2) 0.51910(10) 0.26400(6) 0.0359(3) Uani 1 1 d . . . . .
C1 C 1.2064(5) 0.05798(18) 0.43118(17) 0.0596(8) Uani 0.837(3) 1 d . . P A 1
H1A H 1.3557 0.0574 0.4587 0.089 Uiso 0.837(3) 1 calc R U P A 1
H1B H 1.2221 0.0299 0.3871 0.089 Uiso 0.837(3) 1 calc R U P A 1
H1C H 1.0966 0.0195 0.4533 0.089 Uiso 0.837(3) 1 calc R U P A 1
C2 C 1.1216(7) 0.16121(18) 0.42268(16) 0.0374(6) Uani 0.837(3) 1 d . . P A 1
C3 C 0.9074(6) 0.1816(2) 0.38861(17) 0.0480(7) Uani 0.837(3) 1 d . . P A 1
H3A H 0.8125 0.1295 0.3711 0.058 Uiso 0.837(3) 1 calc R U P A 1
C4 C 0.8284(4) 0.2768(3) 0.37947(14) 0.0394(6) Uani 0.837(3) 1 d . . P A 1
H4A H 0.6805 0.2887 0.3563 0.047 Uiso 0.837(3) 1 calc R U P A 1
C5 C 0.9643(5) 0.35449(18) 0.40400(12) 0.0218(5) Uani 0.837(3) 1 d . . P A 1
C6 C 1.1777(5) 0.3340(2) 0.43823(11) 0.0259(5) Uani 0.837(3) 1 d . . P A 1
H6A H 1.2738 0.3860 0.4554 0.031 Uiso 0.837(3) 1 calc R U P A 1
C7 C 1.2540(4) 0.2386(3) 0.44795(12) 0.0311(5) Uani 0.837(3) 1 d . . P A 1
H7A H 1.3998 0.2267 0.4724 0.037 Uiso 0.837(3) 1 calc R U P A 1
C8 C 0.8867(3) 0.45896(13) 0.39731(9) 0.0215(4) Uani 0.837(3) 1 d . . P A 1
H8A H 1.0159 0.5023 0.4156 0.026 Uiso 0.837(3) 1 calc R U P A 1
C21 C 0.7211(18) 0.4052(8) 0.3698(5) 0.031(3) Uiso 0.163(3) 1 d . . P A 2
H21A H 0.5726 0.3759 0.3500 0.037 Uiso 0.163(3) 1 calc R U P A 2
C31 C 0.896(3) 0.3274(12) 0.3949(6) 0.020(3) Uiso 0.163(3) 1 d . . P A 2
C41 C 1.096(4) 0.3508(13) 0.4293(9) 0.038(4) Uiso 0.163(3) 1 d . . P A 2
H41A H 1.1308 0.4176 0.4372 0.046 Uiso 0.163(3) 1 calc R U P A 2
C51 C 1.250(3) 0.2833(16) 0.4537(7) 0.035(3) Uiso 0.163(3) 1 d . . P A 2
H51A H 1.3895 0.3038 0.4785 0.042 Uiso 0.163(3) 1 calc R U P A 2
C61 C 1.211(3) 0.1865(16) 0.4435(8) 0.037(3) Uiso 0.163(3) 1 d . . P A 2
C71 C 1.013(4) 0.1607(14) 0.4128(10) 0.046(4) Uiso 0.163(3) 1 d . . P A 2
H71A H 0.9743 0.0937 0.4087 0.055 Uiso 0.163(3) 1 calc R U P A 2
C81 C 0.858(3) 0.2300(19) 0.3859(8) 0.045(4) Uiso 0.163(3) 1 d . . P A 2
H81A H 0.7198 0.2092 0.3604 0.054 Uiso 0.163(3) 1 calc R U P A 2
C91 C 1.379(3) 0.1075(12) 0.4724(8) 0.064(4) Uiso 0.163(3) 1 d . . P A 2
H91A H 1.5187 0.1380 0.4944 0.096 Uiso 0.163(3) 1 calc R U P A 2
H91B H 1.4178 0.0653 0.4360 0.096 Uiso 0.163(3) 1 calc R U P A 2
H91C H 1.3076 0.0685 0.5051 0.096 Uiso 0.163(3) 1 calc R U P A 2
C9 C 0.7915(3) 0.49448(12) 0.32744(8) 0.0251(3) Uani 1 1 d . . . . .
H9C H 0.9520 0.5139 0.3419 0.030 Uiso 0.163(3) 1 calc R U P A 2
H9D H 0.7760 0.4782 0.2791 0.030 Uiso 0.163(3) 1 calc R U P A 2
H9A H 0.7101 0.4415 0.3011 0.030 Uiso 0.837(3) 1 calc R U P A 1
H9B H 0.9157 0.5194 0.3028 0.030 Uiso 0.837(3) 1 calc R U P A 1
C10 C 0.6254(2) 0.57617(11) 0.34105(7) 0.0218(3) Uani 1 1 d . . . . .
C11 C 0.5478(2) 0.54532(11) 0.40853(7) 0.0206(3) Uani 1 1 d . . . . .
C12 C 0.4121(3) 0.58581(13) 0.28931(8) 0.0262(3) Uani 1 1 d . . . . .
C13 C 0.1839(3) 0.72119(16) 0.23295(9) 0.0402(5) Uani 1 1 d . . . . .
H13A H 0.0906 0.6674 0.2126 0.060 Uiso 1 1 calc R U . . .
H13B H 0.2430 0.7596 0.1976 0.060 Uiso 1 1 calc R U . . .
H13C H 0.0895 0.7627 0.2583 0.060 Uiso 1 1 calc R U . . .
C14 C 0.5507(3) 0.73954(12) 0.31111(8) 0.0274(3) Uani 1 1 d . . . . .
C15 C 0.5745(3) 0.83915(14) 0.30979(9) 0.0383(4) Uani 1 1 d . . . . .
H15A H 0.4622 0.8795 0.2856 0.046 Uiso 1 1 calc R U . . .
C16 C 0.7714(4) 0.87797(14) 0.34570(10) 0.0449(5) Uani 1 1 d . . . . .
H16A H 0.7943 0.9464 0.3456 0.054 Uiso 1 1 calc R U . . .
C17 C 0.9345(4) 0.81948(14) 0.38150(10) 0.0401(4) Uani 1 1 d . . . . .
H17A H 1.0674 0.8481 0.4052 0.048 Uiso 1 1 calc R U . . .
C18 C 0.9050(3) 0.71915(12) 0.38308(8) 0.0296(4) Uani 1 1 d . . . . .
H18A H 1.0154 0.6789 0.4081 0.036 Uiso 1 1 calc R U . . .
C19 C 0.7120(3) 0.67946(11) 0.34749(7) 0.0233(3) Uani 1 1 d . . . . .

loop_
_atom_site_aniso_label
_atom_site_aniso_U_11
_atom_site_aniso_U_22
_atom_site_aniso_U_33
_atom_site_aniso_U_23
_atom_site_aniso_U_13
_atom_site_aniso_U_12
N1 0.0341(8) 0.0343(8) 0.0250(7) 0.0073(6) 0.0089(6) 0.0131(6)
N2 0.0243(7) 0.0378(8) 0.0247(7) 0.0091(6) -0.0001(5) 0.0027(6)
O1 0.0310(6) 0.0325(6) 0.0302(6) 0.0077(5) 0.0108(5) 0.0116(5)
O2 0.0299(7) 0.0445(8) 0.0319(6) -0.0046(5) -0.0022(5) -0.0092(6)
C1 0.0645(19) 0.0247(12) 0.085(2) 0.0021(12) -0.0085(16) 0.0084(12)
C2 0.0387(17) 0.0221(12) 0.0508(16) 0.0010(10) 0.0025(14) 0.0034(12)
C3 0.0395(15) 0.0211(13) 0.079(2) -0.0076(12) -0.0116(14) -0.0055(11)
C4 0.0235(11) 0.0258(14) 0.0649(17) -0.0046(12) -0.0110(10) -0.0019(11)
C5 0.0186(11) 0.0200(11) 0.0268(11) -0.0021(8) 0.0024(9) -0.0010(9)
C6 0.0244(13) 0.0236(12) 0.0278(11) -0.0029(9) -0.0048(9) -0.0016(10)
C7 0.0295(12) 0.0283(15) 0.0335(12) 0.0021(11) -0.0040(8) 0.0064(11)
C8 0.0177(8) 0.0197(9) 0.0270(9) -0.0020(7) 0.0028(7) -0.0015(7)
C9 0.0239(8) 0.0265(8) 0.0256(8) 0.0001(6) 0.0066(6) 0.0010(6)
C10 0.0191(7) 0.0250(8) 0.0214(7) 0.0015(6) 0.0027(5) -0.0006(6)
C11 0.0185(7) 0.0213(7) 0.0218(7) -0.0004(6) 0.0011(5) -0.0023(6)
C12 0.0220(7) 0.0375(9) 0.0197(7) 0.0027(6) 0.0048(6) -0.0017(7)
C13 0.0294(9) 0.0586(13) 0.0313(9) 0.0151(8) -0.0017(7) 0.0089(9)
C14 0.0281(8) 0.0311(9) 0.0235(7) 0.0062(6) 0.0054(6) 0.0026(7)
C15 0.0456(11) 0.0314(9) 0.0375(10) 0.0110(8) 0.0032(8) 0.0070(8)
C16 0.0599(13) 0.0239(9) 0.0504(12) 0.0062(8) 0.0048(10) -0.0034(9)
C17 0.0452(11) 0.0315(10) 0.0417(10) 0.0001(8) -0.0024(8) -0.0100(8)
C18 0.0295(9) 0.0281(8) 0.0309(8) 0.0032(7) 0.0018(7) -0.0002(7)
C19 0.0240(8) 0.0235(7) 0.0231(7) 0.0035(6) 0.0056(6) 0.0010(6)

loop_
_atom_type_symbol
_atom_type_description
_atom_type_scat_dispersion_real
_atom_type_scat_dispersion_imag
_atom_type_scat_source
C C 0.0033 0.0016 'International Tables Vol C Tables 4.2.6.8 and 6.1.1.4'
H H 0.0000 0.0000 'International Tables Vol C Tables 4.2.6.8 and 6.1.1.4'
N N 0.0061 0.0033 'International Tables Vol C Tables 4.2.6.8 and 6.1.1.4'
O O 0.0106 0.0060 'International Tables Vol C Tables 4.2.6.8 and 6.1.1.4'

loop_
_geom_angle_atom_site_label_1
_geom_angle_atom_site_label_2
_geom_angle_atom_site_label_3
_geom_angle
C11 N1 C8 113.97(13)
C11 N1 C21 103.7(4)
C11 N1 H1E 128.2
C21 N1 H1E 128.2
C11 N1 H1D 123.0
C8 N1 H1D 123.0
C12 N2 C14 111.40(13)
C12 N2 C13 124.23(15)
C14 N2 C13 124.25(15)
C2 C1 H1A 109.5
C2 C1 H1B 109.5
H1A C1 H1B 109.5
C2 C1 H1C 109.5
H1A C1 H1C 109.5
H1B C1 H1C 109.5
C7 C2 C3 117.7(2)
C7 C2 C1 121.4(4)
C3 C2 C1 121.0(3)
C2 C3 C4 121.6(2)
C2 C3 H3A 119.2
C4 C3 H3A 119.2
C5 C4 C3 120.5(2)
C5 C4 H4A 119.8
C3 C4 H4A 119.8
C6 C5 C4 117.9(2)
C6 C5 C8 119.0(3)
C4 C5 C8 123.1(3)
C5 C6 C7 121.3(2)
C5 C6 H6A 119.4
C7 C6 H6A 119.4
C2 C7 C6 121.1(2)
C2 C7 H7A 119.4
C6 C7 H7A 119.4
N1 C8 C5 110.96(15)
N1 C8 C9 100.81(13)
C5 C8 C9 117.40(16)
N1 C8 H8A 109.1
C5 C8 H8A 109.1
C9 C8 H8A 109.1
C31 C21 C9 120.9(9)
C31 C21 N1 107.0(8)
C9 C21 N1 91.6(5)
C31 C21 H21A 111.8
C9 C21 H21A 111.8
N1 C21 H21A 111.8
C41 C31 C81 115.4(14)
C41 C31 C21 121.4(16)
C81 C31 C21 123.2(16)
C31 C41 C51 122.4(17)
C31 C41 H41A 118.8
C51 C41 H41A 118.8
C41 C51 C61 121.6(17)
C41 C51 H51A 119.2
C61 C51 H51A 119.2
C71 C61 C51 117.6(18)
C71 C61 C91 119(2)
C51 C61 C91 123.1(19)
C61 C71 C81 120.5(18)
C61 C71 H71A 119.7
C81 C71 H71A 119.7
C31 C81 C71 122.1(16)
C31 C81 H81A 118.9
C71 C81 H81A 118.9
C61 C91 H91A 109.5
C61 C91 H91B 109.5
H91A C91 H91B 109.5
C61 C91 H91C 109.5
H91A C91 H91C 109.5
H91B C91 H91C 109.5
C8 C9 C10 104.02(13)
C10 C9 C21 105.1(4)
C10 C9 H9C 110.7
C21 C9 H9C 110.7
C10 C9 H9D 110.7
C21 C9 H9D 110.7
H9C C9 H9D 108.8
C8 C9 H9A 111.0
C10 C9 H9A 111.0
C8 C9 H9B 111.0
C10 C9 H9B 111.0
H9A C9 H9B 109.0
C19 C10 C9 119.31(13)
C19 C10 C12 102.52(12)
C9 C10 C12 115.33(13)
C19 C10 C11 108.40(12)
C9 C10 C11 102.46(12)
C12 C10 C11 108.47(12)
O1 C11 N1 126.73(14)
O1 C11 C10 125.03(13)
N1 C11 C10 108.20(13)
O2 C12 N2 126.14(15)
O2 C12 C10 126.15(15)
N2 C12 C10 107.70(13)
N2 C13 H13A 109.5
N2 C13 H13B 109.5
H13A C13 H13B 109.5
N2 C13 H13C 109.5
H13A C13 H13C 109.5
H13B C13 H13C 109.5
C15 C14 C19 122.28(16)
C15 C14 N2 128.02(16)
C19 C14 N2 109.69(14)
C14 C15 C16 116.76(17)
C14 C15 H15A 121.6
C16 C15 H15A 121.6
C17 C16 C15 121.79(18)
C17 C16 H16A 119.1
C15 C16 H16A 119.1
C16 C17 C18 120.47(18)
C16 C17 H17A 119.8
C18 C17 H17A 119.8
C19 C18 C17 118.51(16)
C19 C18 H18A 120.7
C17 C18 H18A 120.7
C18 C19 C14 120.18(15)
C18 C19 C10 131.67(14)
C14 C19 C10 108.10(14)

loop_
_geom_bond_atom_site_label_1
_geom_bond_atom_site_label_2
_geom_bond_distance
N1 C11 1.321(2)
N1 C8 1.481(2)
N1 C21 1.659(10)
N1 H1E 0.8800
N1 H1D 0.8800
N2 C12 1.364(2)
N2 C14 1.406(2)
N2 C13 1.449(2)
O1 C11 1.2290(18)
O2 C12 1.218(2)
C1 C2 1.507(3)
C1 H1A 0.9800
C1 H1B 0.9800
C1 H1C 0.9800
C2 C7 1.379(4)
C2 C3 1.388(4)
C3 C4 1.394(4)
C3 H3A 0.9500
C4 C5 1.388(3)
C4 H4A 0.9500
C5 C6 1.386(3)
C5 C8 1.508(3)
C6 C7 1.391(4)
C6 H6A 0.9500
C7 H7A 0.9500
C8 C9 1.528(2)
C8 H8A 1.0000
C21 C31 1.528(16)
C21 C9 1.576(10)
C21 H21A 1.0000
C31 C41 1.33(2)
C31 C81 1.37(2)
C41 C51 1.35(2)
C41 H41A 0.9500
C51 C61 1.36(2)
C51 H51A 0.9500
C61 C71 1.30(2)
C61 C91 1.54(2)
C71 C81 1.38(3)
C71 H71A 0.9500
C81 H81A 0.9500
C91 H91A 0.9800
C91 H91B 0.9800
C91 H91C 0.9800
C9 C10 1.533(2)
C9 H9C 0.9900
C9 H9D 0.9900
C9 H9A 0.9900
C9 H9B 0.9900
C10 C19 1.509(2)
C10 C12 1.536(2)
C10 C11 1.539(2)
C13 H13A 0.9800
C13 H13B 0.9800
C13 H13C 0.9800
C14 C15 1.377(2)
C14 C19 1.397(2)
C15 C16 1.395(3)
C15 H15A 0.9500
C16 C17 1.385(3)
C16 H16A 0.9500
C17 C18 1.391(2)
C17 H17A 0.9500
C18 C19 1.379(2)
C18 H18A 0.9500

loop_
_geom_hbond_atom_site_label_D
_geom_hbond_atom_site_label_H
_geom_hbond_atom_site_label_A
_geom_hbond_distance_DH
_geom_hbond_distance_HA
_geom_hbond_distance_DA
_geom_hbond_angle_DHA
_geom_hbond_site_symmetry_A
N1 H1D O1 0.88 2.00 2.8416(18) 159.5 3_666
